data_4073487
loop_
_publ_author_name
'Evans, William J.'
'Miller, Kevin A.'
'Ziller, Joseph W.'
'DiPasquale, Antonio G.'
'Heroux, Katie J.'
'Rheingold, Arnold L.'

_publ_section_title
;
 Formation of (C5Me5)2U(EPh)Me, (C5Me5)2U(EPh)2, and (C5Me5)2U(\h2-TeC6H4)
 from (C5Me5)2UMe2and PhEEPh (E = S, Se, Te)
;
_journal_issue 17
_journal_name_full Organometallics
_journal_page_first 4287
_journal_paper_doi 10.1021/om700382a
_journal_volume 26
_journal_year 2007
_chemical_formula_sum 'C27 H38 S U'
_chemical_formula_weight 632.66
_chemical_name_systematic
; 
 ? 
;
_space_group_IT_number 19
_symmetry_cell_setting orthorhombic
_symmetry_space_group_name_Hall 'P 2ac 2ab'
_symmetry_space_group_name_H-M 'P 21 21 21'
_atom_sites_solution_hydrogens geom
_atom_sites_solution_primary direct
_atom_sites_solution_secondary difmap
_audit_creation_method SHELXTL
_cell_angle_alpha 90.00
_cell_angle_beta 90.00
_cell_angle_gamma 90.00
_cell_formula_units_Z 8
_cell_length_a 11.5327(19)
_cell_length_b 13.747(2)
_cell_length_c 31.942(5)
_cell_measurement_temperature 155(2)
_cell_volume 5064.1(14)
_computing_cell_refinement 'Bruker SMART/SAINT'
_computing_data_collection 'Bruker SMART'
_computing_data_reduction 'Bruker SAINT'
_computing_molecular_graphics 'Bruker SHELXTL'
_computing_publication_material 'Bruker SHELXTL'
_computing_structure_refinement 'Bruker SHELXTL'
_computing_structure_solution 'Bruker SHELXTL'
_diffrn_ambient_temperature 155(2)
_diffrn_measured_fraction_theta_full 0.995
_diffrn_measured_fraction_theta_max 0.995
_diffrn_measurement_device_type 'CCD area detector'
_diffrn_measurement_method 'phi and omega scans'
_diffrn_radiation_monochromator graphite
_diffrn_radiation_source 'normal-focus sealed tube'
_diffrn_radiation_type MoK\a
_diffrn_radiation_wavelength 0.71073
_diffrn_reflns_av_R_equivalents 0.0470
_diffrn_reflns_av_sigmaI/netI 0.0420
_diffrn_reflns_limit_h_max 15
_diffrn_reflns_limit_h_min -15
_diffrn_reflns_limit_k_max 18
_diffrn_reflns_limit_k_min -18
_diffrn_reflns_limit_l_max 42
_diffrn_reflns_limit_l_min -42
_diffrn_reflns_number 55825
_diffrn_reflns_theta_full 28.31
_diffrn_reflns_theta_max 28.31
_diffrn_reflns_theta_min 1.27
_diffrn_standards_decay_% '< 1.0'
_diffrn_standards_interval_count 'initial 50 frames recollected'
_diffrn_standards_number '50 frames'
_exptl_absorpt_coefficient_mu 6.503
_exptl_absorpt_correction_T_max 0.6963
_exptl_absorpt_correction_T_min 0.2632
_exptl_absorpt_correction_type multi-scan
_exptl_absorpt_process_details 'Bruker SADABS'
_exptl_crystal_colour red
_exptl_crystal_density_diffrn 1.660
_exptl_crystal_density_meas ?
_exptl_crystal_density_method 'not measured'
_exptl_crystal_description plate
_exptl_crystal_F_000 2464
_exptl_crystal_size_max 0.28
_exptl_crystal_size_mid 0.26
_exptl_crystal_size_min 0.06
_refine_diff_density_max 1.231
_refine_diff_density_min -1.037
_refine_diff_density_rms 0.126
_refine_ls_abs_structure_details 'Flack H D (1983), Acta Cryst. A39, 876-881'
_refine_ls_abs_structure_Flack 0.005(5)
_refine_ls_extinction_method none
_refine_ls_goodness_of_fit_ref 1.080
_refine_ls_hydrogen_treatment constr
_refine_ls_matrix_type full
_refine_ls_number_parameters 545
_refine_ls_number_reflns 12498
_refine_ls_number_restraints 0
_refine_ls_restrained_S_all 1.080
_refine_ls_R_factor_all 0.0398
_refine_ls_R_factor_gt 0.0277
_refine_ls_shift/su_max 0.001
_refine_ls_shift/su_mean 0.000
_refine_ls_structure_factor_coef Fsqd
_refine_ls_weighting_details 'calc w=1/[\s^2^(Fo^2^)+(0.0206P)^2^+3.2069P] where P=(Fo^2^+2Fc^2^)/3'
_refine_ls_weighting_scheme calc
_refine_ls_wR_factor_gt 0.0523
_refine_ls_wR_factor_ref 0.0559
_reflns_number_gt 10990
_reflns_number_total 12498
_reflns_threshold_expression >2sigma(I)
_cod_data_source_file om700382a-file001.cif
_cod_data_source_block kam29
_cod_depositor_comments
;
The following automatic conversions were performed:

'_symmetry_cell_setting' value 'Orthorhombic' changed to
'orthorhombic' according to
/home/saulius/struct/CIF-dictionaries/cif_core.dic dictionary named
'cif_core.dic' version 2.4.1 from 2010-06-29.

Automatic conversion script
Id: cif_fix_values 1715 2011-07-08 13:25:40Z adriana 

The following automatic conversions were performed:

'_exptl_crystal_density_meas' value 'n/a' was changed to '?' - the
value is perceived as not measured.

Automatic conversion script
Id: cif_fix_values 3008 2015-01-20 13:52:24Z robertas 
;
_cod_original_cell_volume 5064.3(14)
_cod_original_sg_symbol_H-M P2(1)2(1)2(1)
_cod_database_code 4073487

loop_
_symmetry_equiv_pos_as_xyz
'x, y, z'
'-x+1/2, -y, z+1/2'
'-x, y+1/2, -z+1/2'
'x+1/2, -y+1/2, -z'

loop_
_atom_site_label
_atom_site_type_symbol
_atom_site_fract_x
_atom_site_fract_y
_atom_site_fract_z
_atom_site_U_iso_or_equiv
_atom_site_adp_type
_atom_site_occupancy
_atom_site_symmetry_multiplicity
_atom_site_calc_flag
_atom_site_refinement_flags
U1 U 0.229847(14) 0.754082(12) 0.243967(5) 0.01905(4) Uani 1 1 d .
U2 U 0.585956(15) -0.013305(11) -0.003239(5) 0.02044(4) Uani 1 1 d .
S1 S 0.38307(12) 0.83415(9) 0.18985(4) 0.0305(3) Uani 1 1 d .
S2 S 0.48364(12) 0.11129(10) -0.05763(5) 0.0319(3) Uani 1 1 d .
C1 C 0.4204(5) 0.6909(3) 0.28750(15) 0.0250(10) Uani 1 1 d .
C2 C 0.3492(4) 0.7375(3) 0.31682(14) 0.0234(10) Uani 1 1 d .
C3 C 0.2478(5) 0.6807(4) 0.32371(15) 0.0302(12) Uani 1 1 d .
C4 C 0.2586(5) 0.5977(3) 0.29654(17) 0.0354(14) Uani 1 1 d .
C5 C 0.3636(5) 0.6042(4) 0.27494(16) 0.0309(12) Uani 1 1 d .
C6 C 0.5415(5) 0.7219(4) 0.27769(19) 0.0435(15) Uani 1 1 d .
H6A H 0.5434 0.7925 0.2733 0.065 Uiso 1 1 calc R
H6B H 0.5679 0.6889 0.2522 0.065 Uiso 1 1 calc R
H6C H 0.5926 0.7047 0.3011 0.065 Uiso 1 1 calc R
C7 C 0.3805(6) 0.8301(4) 0.34006(18) 0.0445(16) Uani 1 1 d .
H7A H 0.4545 0.8210 0.3546 0.067 Uiso 1 1 calc R
H7B H 0.3197 0.8452 0.3605 0.067 Uiso 1 1 calc R
H7C H 0.3875 0.8838 0.3201 0.067 Uiso 1 1 calc R
C8 C 0.1595(5) 0.6904(5) 0.35744(18) 0.0475(17) Uani 1 1 d .
H8A H 0.1796 0.6472 0.3807 0.071 Uiso 1 1 calc R
H8B H 0.0831 0.6726 0.3464 0.071 Uiso 1 1 calc R
H8C H 0.1577 0.7579 0.3674 0.071 Uiso 1 1 calc R
C9 C 0.1773(6) 0.5133(5) 0.2962(2) 0.064(2) Uani 1 1 d .
H9A H 0.1840 0.4787 0.2695 0.096 Uiso 1 1 calc R
H9B H 0.0976 0.5367 0.2998 0.096 Uiso 1 1 calc R
H9C H 0.1968 0.4690 0.3192 0.096 Uiso 1 1 calc R
C10 C 0.4165(5) 0.5276(4) 0.24677(19) 0.0484(15) Uani 1 1 d .
H10A H 0.4610 0.4814 0.2637 0.073 Uiso 1 1 calc R
H10B H 0.4680 0.5589 0.2264 0.073 Uiso 1 1 calc R
H10C H 0.3547 0.4929 0.2319 0.073 Uiso 1 1 calc R
C11 C 0.0976(5) 0.8900(3) 0.20275(15) 0.0245(11) Uani 1 1 d .
C12 C 0.1488(4) 0.9398(3) 0.23712(18) 0.0284(12) Uani 1 1 d .
C13 C 0.0983(5) 0.9030(4) 0.27394(16) 0.0291(12) Uani 1 1 d .
C14 C 0.0169(4) 0.8310(4) 0.26275(16) 0.0261(11) Uani 1 1 d .
C15 C 0.0174(4) 0.8226(3) 0.21881(16) 0.0236(11) Uani 1 1 d .
C16 C 0.1159(5) 0.9121(5) 0.15664(16) 0.0402(15) Uani 1 1 d .
H16A H 0.1170 0.8511 0.1407 0.060 Uiso 1 1 calc R
H16B H 0.1900 0.9459 0.1529 0.060 Uiso 1 1 calc R
H16C H 0.0527 0.9534 0.1465 0.060 Uiso 1 1 calc R
C17 C 0.2342(5) 1.0225(4) 0.2347(2) 0.0465(15) Uani 1 1 d .
H17A H 0.1940 1.0840 0.2400 0.070 Uiso 1 1 calc R
H17B H 0.2690 1.0242 0.2067 0.070 Uiso 1 1 calc R
H17C H 0.2952 1.0130 0.2556 0.070 Uiso 1 1 calc R
C18 C 0.1138(5) 0.9458(4) 0.31735(17) 0.0418(15) Uani 1 1 d .
H18A H 0.1943 0.9671 0.3209 0.063 Uiso 1 1 calc R
H18B H 0.0954 0.8964 0.3384 0.063 Uiso 1 1 calc R
H18C H 0.0618 1.0016 0.3208 0.063 Uiso 1 1 calc R
C19 C -0.0668(5) 0.7772(5) 0.2910(2) 0.0529(19) Uani 1 1 d .
H19A H -0.1466 0.7923 0.2827 0.079 Uiso 1 1 calc R
H19B H -0.0544 0.7975 0.3201 0.079 Uiso 1 1 calc R
H19C H -0.0535 0.7070 0.2885 0.079 Uiso 1 1 calc R
C20 C -0.0695(5) 0.7665(4) 0.19383(18) 0.0376(13) Uani 1 1 d .
H20A H -0.1400 0.8055 0.1904 0.056 Uiso 1 1 calc R
H20B H -0.0885 0.7059 0.2085 0.056 Uiso 1 1 calc R
H20C H -0.0371 0.7514 0.1662 0.056 Uiso 1 1 calc R
C21 C 0.1455(5) 0.6228(4) 0.20333(18) 0.0313(13) Uani 1 1 d .
H21A H 0.1233 0.6471 0.1756 0.047 Uiso 1 1 calc R
H21B H 0.0767 0.5978 0.2178 0.047 Uiso 1 1 calc R
H21C H 0.2024 0.5704 0.2002 0.047 Uiso 1 1 calc R
C22 C 0.4643(4) 0.7357(4) 0.16927(15) 0.0259(11) Uani 1 1 d .
C23 C 0.4106(5) 0.6587(4) 0.14832(16) 0.0322(12) Uani 1 1 d .
H23 H 0.3286 0.6580 0.1454 0.039 Uiso 1 1 calc R
C24 C 0.4755(5) 0.5833(4) 0.13173(18) 0.0351(13) Uani 1 1 d .
H24 H 0.4377 0.5314 0.1176 0.042 Uiso 1 1 calc R
C25 C 0.5946(5) 0.5829(4) 0.13546(16) 0.0344(12) Uani 1 1 d .
H25 H 0.6388 0.5305 0.1244 0.041 Uiso 1 1 calc R
C26 C 0.6492(5) 0.6597(4) 0.15547(17) 0.0329(13) Uani 1 1 d .
H26 H 0.7313 0.6606 0.1578 0.040 Uiso 1 1 calc R
C27 C 0.5846(5) 0.7351(4) 0.17207(14) 0.0290(11) Uani 1 1 d .
H27 H 0.6231 0.7874 0.1856 0.035 Uiso 1 1 calc R
C28 C 0.6398(6) 0.1242(5) 0.0532(2) 0.056(2) Uani 1 1 d .
C29 C 0.6440(6) 0.0343(5) 0.07684(18) 0.0463(17) Uani 1 1 d .
C30 C 0.7382(5) -0.0177(4) 0.06369(17) 0.0385(13) Uani 1 1 d .
C31 C 0.7954(4) 0.0345(4) 0.03379(19) 0.0376(14) Uani 1 1 d .
C32 C 0.7361(6) 0.1231(4) 0.02691(18) 0.0399(14) Uani 1 1 d .
C33 C 0.5550(9) 0.2058(7) 0.0576(4) 0.146(6) Uani 1 1 d .
H33A H 0.5625 0.2499 0.0337 0.219 Uiso 1 1 calc R
H33B H 0.5709 0.2414 0.0836 0.219 Uiso 1 1 calc R
H33C H 0.4761 0.1794 0.0586 0.219 Uiso 1 1 calc R
C34 C 0.5678(7) 0.0136(8) 0.1144(2) 0.107(4) Uani 1 1 d .
H34A H 0.5548 -0.0567 0.1166 0.160 Uiso 1 1 calc R
H34B H 0.4932 0.0468 0.1109 0.160 Uiso 1 1 calc R
H34C H 0.6060 0.0372 0.1398 0.160 Uiso 1 1 calc R
C35 C 0.7843(8) -0.1127(5) 0.0819(3) 0.081(3) Uani 1 1 d .
H35A H 0.7965 -0.1596 0.0592 0.121 Uiso 1 1 calc R
H35B H 0.7280 -0.1390 0.1018 0.121 Uiso 1 1 calc R
H35C H 0.8580 -0.1004 0.0962 0.121 Uiso 1 1 calc R
C36 C 0.9135(6) 0.0072(6) 0.0145(2) 0.079(3) Uani 1 1 d .
H36A H 0.9729 0.0068 0.0364 0.119 Uiso 1 1 calc R
H36B H 0.9343 0.0550 -0.0070 0.119 Uiso 1 1 calc R
H36C H 0.9083 -0.0575 0.0018 0.119 Uiso 1 1 calc R
C37 C 0.7774(8) 0.2048(5) -0.0010(3) 0.091(3) Uani 1 1 d .
H37A H 0.7127 0.2490 -0.0068 0.136 Uiso 1 1 calc R
H37B H 0.8067 0.1778 -0.0273 0.136 Uiso 1 1 calc R
H37C H 0.8396 0.2407 0.0131 0.136 Uiso 1 1 calc R
C38 C 0.3652(4) -0.0812(4) -0.01225(16) 0.0278(11) Uani 1 1 d .
C39 C 0.4014(6) -0.1163(4) 0.02703(15) 0.0365(14) Uani 1 1 d .
C40 C 0.4909(6) -0.1858(4) 0.01930(19) 0.0392(16) Uani 1 1 d .
C41 C 0.5056(5) -0.1940(4) -0.02384(19) 0.0323(13) Uani 1 1 d .
C42 C 0.4271(5) -0.1300(4) -0.04357(15) 0.0282(12) Uani 1 1 d .
C43 C 0.2625(5) -0.0136(5) -0.0187(2) 0.0536(16) Uani 1 1 d .
H43A H 0.2739 0.0242 -0.0444 0.080 Uiso 1 1 calc R
H43B H 0.2559 0.0306 0.0052 0.080 Uiso 1 1 calc R
H43C H 0.1913 -0.0522 -0.0211 0.080 Uiso 1 1 calc R
C44 C 0.3448(7) -0.0931(6) 0.0683(2) 0.080(3) Uani 1 1 d .
H44A H 0.3433 -0.0224 0.0723 0.120 Uiso 1 1 calc R
H44B H 0.3891 -0.1233 0.0910 0.120 Uiso 1 1 calc R
H44C H 0.2654 -0.1183 0.0684 0.120 Uiso 1 1 calc R
C45 C 0.5474(7) -0.2510(5) 0.0513(2) 0.073(2) Uani 1 1 d .
H45A H 0.5025 -0.3112 0.0540 0.109 Uiso 1 1 calc R
H45B H 0.5500 -0.2176 0.0784 0.109 Uiso 1 1 calc R
H45C H 0.6265 -0.2665 0.0423 0.109 Uiso 1 1 calc R
C46 C 0.5819(6) -0.2679(4) -0.0454(2) 0.0607(19) Uani 1 1 d .
H46A H 0.6583 -0.2688 -0.0320 0.091 Uiso 1 1 calc R
H46B H 0.5905 -0.2504 -0.0750 0.091 Uiso 1 1 calc R
H46C H 0.5463 -0.3324 -0.0432 0.091 Uiso 1 1 calc R
C47 C 0.4105(6) -0.1213(4) -0.08971(16) 0.0456(15) Uani 1 1 d .
H47A H 0.3610 -0.1745 -0.0996 0.068 Uiso 1 1 calc R
H47B H 0.4860 -0.1249 -0.1037 0.068 Uiso 1 1 calc R
H47C H 0.3737 -0.0589 -0.0961 0.068 Uiso 1 1 calc R
C48 C 0.7319(5) -0.0769(4) -0.04927(18) 0.0396(14) Uani 1 1 d .
H48A H 0.6957 -0.0983 -0.0754 0.059 Uiso 1 1 calc R
H48B H 0.7705 -0.1322 -0.0359 0.059 Uiso 1 1 calc R
H48C H 0.7891 -0.0261 -0.0553 0.059 Uiso 1 1 calc R
C49 C 0.5884(5) 0.1864(4) -0.08154(16) 0.0324(12) Uani 1 1 d .
C50 C 0.5804(6) 0.2869(4) -0.07771(18) 0.0433(15) Uani 1 1 d .
H50 H 0.5187 0.3145 -0.0620 0.052 Uiso 1 1 calc R
C51 C 0.6611(7) 0.3475(5) -0.0965(2) 0.059(2) Uani 1 1 d .
H51 H 0.6548 0.4160 -0.0933 0.071 Uiso 1 1 calc R
C52 C 0.7494(8) 0.3096(6) -0.1198(2) 0.069(3) Uani 1 1 d .
H52 H 0.8036 0.3515 -0.1330 0.082 Uiso 1 1 calc R
C53 C 0.7598(6) 0.2107(6) -0.1239(2) 0.061(2) Uani 1 1 d .
H53 H 0.8225 0.1841 -0.1394 0.074 Uiso 1 1 calc R
C54 C 0.6782(6) 0.1487(5) -0.1053(2) 0.0492(17) Uani 1 1 d .
H54 H 0.6847 0.0803 -0.1089 0.059 Uiso 1 1 calc R

loop_
_atom_site_aniso_label
_atom_site_aniso_U_11
_atom_site_aniso_U_22
_atom_site_aniso_U_33
_atom_site_aniso_U_23
_atom_site_aniso_U_13
_atom_site_aniso_U_12
U1 0.02068(7) 0.01749(7) 0.01897(8) 0.00128(7) -0.00309(7) 0.00035(7)
U2 0.02268(8) 0.02028(7) 0.01837(8) -0.00084(7) 0.00021(8) -0.00179(7)
S1 0.0310(8) 0.0299(7) 0.0307(7) 0.0060(5) 0.0065(6) 0.0039(5)
S2 0.0321(8) 0.0316(7) 0.0318(8) 0.0099(6) -0.0010(6) -0.0027(6)
C1 0.023(3) 0.024(2) 0.027(3) 0.0065(19) -0.006(2) 0.006(2)
C2 0.029(2) 0.023(3) 0.018(2) 0.008(2) -0.0047(19) 0.007(2)
C3 0.032(3) 0.041(3) 0.017(2) 0.016(2) -0.001(2) 0.004(2)
C4 0.043(4) 0.025(2) 0.038(3) 0.020(2) -0.014(3) -0.011(2)
C5 0.042(3) 0.026(3) 0.024(3) 0.006(2) -0.011(3) 0.006(2)
C6 0.031(3) 0.057(4) 0.042(4) 0.008(3) -0.004(3) 0.006(3)
C7 0.060(5) 0.043(3) 0.030(3) -0.007(3) -0.020(3) 0.008(3)
C8 0.040(4) 0.072(5) 0.030(3) 0.021(3) 0.003(3) 0.008(3)
C9 0.073(5) 0.053(4) 0.065(4) 0.028(4) -0.020(4) -0.032(4)
C10 0.064(4) 0.034(3) 0.047(4) -0.009(3) -0.019(4) 0.021(3)
C11 0.026(3) 0.026(2) 0.022(3) 0.0051(19) 0.001(2) 0.010(2)
C12 0.022(2) 0.020(2) 0.043(3) -0.002(2) -0.003(2) 0.0061(19)
C13 0.027(3) 0.032(3) 0.028(3) -0.004(2) -0.004(2) 0.014(2)
C14 0.025(3) 0.028(3) 0.024(3) -0.002(2) -0.002(2) 0.006(2)
C15 0.023(3) 0.023(2) 0.024(3) -0.001(2) -0.006(2) 0.0079(19)
C16 0.043(4) 0.057(4) 0.021(3) 0.013(3) -0.001(3) 0.016(3)
C17 0.035(3) 0.023(2) 0.081(4) -0.001(3) 0.001(3) -0.001(2)
C18 0.045(4) 0.049(3) 0.031(3) -0.015(3) -0.014(3) 0.023(3)
C19 0.028(3) 0.079(5) 0.052(4) 0.028(4) 0.004(3) 0.005(3)
C20 0.030(3) 0.035(3) 0.048(3) -0.007(3) -0.018(3) 0.002(2)
C21 0.031(3) 0.028(3) 0.035(3) -0.001(2) 0.000(3) 0.001(2)
C22 0.027(2) 0.031(3) 0.020(2) 0.005(2) 0.004(2) 0.004(2)
C23 0.028(3) 0.043(3) 0.026(3) 0.004(2) -0.001(3) 0.000(3)
C24 0.042(4) 0.036(3) 0.027(3) 0.000(2) -0.007(3) 0.000(2)
C25 0.045(3) 0.032(3) 0.027(3) 0.005(2) 0.003(3) 0.009(3)
C26 0.023(3) 0.047(3) 0.029(3) 0.003(2) 0.000(2) 0.005(2)
C27 0.029(2) 0.035(3) 0.023(2) 0.005(2) 0.003(2) 0.000(2)
C28 0.034(3) 0.061(4) 0.072(5) -0.048(4) -0.028(4) 0.017(3)
C29 0.050(4) 0.062(4) 0.026(3) -0.003(3) 0.001(3) -0.027(3)
C30 0.042(3) 0.038(3) 0.036(3) 0.001(3) -0.016(3) -0.006(3)
C31 0.018(3) 0.039(3) 0.055(4) -0.009(3) -0.017(3) -0.001(2)
C32 0.050(4) 0.026(2) 0.044(3) 0.002(2) -0.018(3) -0.017(3)
C33 0.122(9) 0.130(8) 0.186(11) -0.135(8) -0.109(8) 0.096(7)
C34 0.084(6) 0.198(11) 0.039(4) -0.048(6) 0.010(4) -0.074(7)
C35 0.090(6) 0.058(4) 0.094(6) 0.024(4) -0.060(5) -0.009(4)
C36 0.035(3) 0.127(7) 0.077(5) -0.040(5) -0.007(4) -0.003(5)
C37 0.124(7) 0.075(4) 0.074(5) 0.035(4) -0.058(6) -0.069(5)
C38 0.021(2) 0.036(3) 0.026(3) -0.005(2) 0.007(2) -0.003(2)
C39 0.045(4) 0.049(3) 0.016(3) -0.009(2) 0.016(3) -0.026(3)
C40 0.054(4) 0.032(3) 0.031(3) 0.011(3) -0.013(3) -0.024(3)
C41 0.039(3) 0.021(3) 0.037(3) -0.003(2) -0.004(3) -0.002(2)
C42 0.035(3) 0.031(3) 0.019(3) -0.003(2) -0.004(2) -0.011(2)
C43 0.029(3) 0.060(4) 0.071(4) -0.006(3) 0.015(3) -0.001(3)
C44 0.084(6) 0.119(7) 0.036(4) -0.036(4) 0.031(4) -0.072(5)
C45 0.104(6) 0.047(4) 0.067(5) 0.030(4) -0.044(4) -0.032(5)
C46 0.058(4) 0.030(3) 0.094(5) -0.020(3) -0.005(4) 0.003(3)
C47 0.063(4) 0.051(4) 0.022(3) -0.002(3) -0.007(3) -0.019(3)
C48 0.039(3) 0.039(3) 0.040(3) -0.001(3) 0.014(3) 0.005(3)
C49 0.032(3) 0.042(3) 0.023(3) 0.009(2) -0.008(3) -0.009(3)
C50 0.053(4) 0.040(3) 0.037(3) 0.018(2) -0.016(3) -0.015(3)
C51 0.069(6) 0.057(4) 0.051(5) 0.025(4) -0.024(4) -0.026(4)
C52 0.072(6) 0.088(6) 0.045(4) 0.028(4) -0.016(4) -0.043(5)
C53 0.038(4) 0.110(6) 0.035(4) 0.016(4) 0.001(3) -0.007(4)
C54 0.045(4) 0.068(4) 0.034(4) 0.012(3) -0.006(3) -0.003(3)

loop_
_atom_type_symbol
_atom_type_description
_atom_type_scat_dispersion_real
_atom_type_scat_dispersion_imag
_atom_type_scat_source
C C 0.0033 0.0016 'International Tables Vol C Tables 4.2.6.8 and 6.1.1.4'
H H 0.0000 0.0000 'International Tables Vol C Tables 4.2.6.8 and 6.1.1.4'
S S 0.1246 0.1234 'International Tables Vol C Tables 4.2.6.8 and 6.1.1.4'
U U -9.6767 9.6646 'International Tables Vol C Tables 4.2.6.8 and 6.1.1.4'

loop_
_geom_angle_atom_site_label_1
_geom_angle_atom_site_label_2
_geom_angle_atom_site_label_3
_geom_angle
Cnt1 U1 S1 111.8
Cnt1 U1 C21 101.0
Cnt2 U1 S1 98.7
Cnt2 U1 C21 100.9
Cnt1 U1 Cnt2 137.0
Cnt3 U2 S2 116.5
Cnt3 U2 C48 99.7
Cnt4 U2 S2 97.0
Cnt4 U2 C48 101.5
Cnt3 U2 Cnt4 136.9
C21 U1 S1 102.87(14)
C21 U1 C2 126.83(16)
S1 U1 C2 104.53(11)
C21 U1 C13 121.61(18)
S1 U1 C13 106.43(12)
C2 U1 C13 92.54(15)
C21 U1 C12 121.06(17)
S1 U1 C12 77.98(12)
C2 U1 C12 108.75(15)
C13 U1 C12 29.92(16)
C21 U1 C14 92.57(17)
S1 U1 C14 124.61(11)
C2 U1 C14 107.42(15)
C13 U1 C14 29.92(15)
C12 U1 C14 49.39(15)
C21 U1 C1 110.92(16)
S1 U1 C1 85.95(11)
C2 U1 C1 29.74(14)
C13 U1 C1 120.42(15)
C12 U1 C1 127.72(15)
C14 U1 C1 136.85(15)
C21 U1 C15 74.97(17)
S1 U1 C15 104.85(11)
C2 U1 C15 137.12(15)
C13 U1 C15 49.28(15)
C12 U1 C15 49.43(15)
C14 U1 C15 29.75(15)
C1 U1 C15 166.54(15)
C21 U1 C11 91.54(16)
S1 U1 C11 77.27(11)
C2 U1 C11 138.57(14)
C13 U1 C11 49.30(15)
C12 U1 C11 30.11(15)
C14 U1 C11 49.09(15)
C1 U1 C11 154.58(15)
C15 U1 C11 29.67(15)
C21 U1 C3 104.65(17)
S1 U1 C3 133.82(12)
C2 U1 C3 30.20(14)
C13 U1 C3 89.54(15)
C12 U1 C3 116.36(16)
C14 U1 C3 90.37(16)
C1 U1 C3 49.69(15)
C15 U1 C3 117.69(16)
C11 U1 C3 137.38(15)
C21 U1 C4 78.07(17)
S1 U1 C4 129.02(13)
C2 U1 C4 49.37(15)
C13 U1 C4 116.15(17)
C12 U1 C4 145.36(18)
C14 U1 C4 106.05(17)
C1 U1 C4 49.12(16)
C15 U1 C4 123.72(16)
C11 U1 C4 153.11(17)
C3 U1 C4 30.37(16)
C21 U1 C5 81.97(18)
S1 U1 C5 99.67(13)
C2 U1 C5 49.13(15)
C13 U1 C5 138.37(16)
C12 U1 C5 156.91(16)
C14 U1 C5 135.33(16)
C1 U1 C5 29.90(15)
C15 U1 C5 149.39(16)
C11 U1 C5 172.08(15)
C3 U1 C5 49.52(16)
C4 U1 C5 29.37(17)
C48 U2 C28 120.4(2)
C48 U2 C40 97.4(2)
C28 U2 C40 122.1(2)
C48 U2 S2 98.21(14)
C28 U2 S2 94.93(16)
C40 U2 S2 123.17(13)
C48 U2 C29 119.4(2)
C28 U2 C29 31.1(2)
C40 U2 C29 93.46(18)
S2 U2 C29 123.85(16)
C48 U2 C38 117.74(18)
C28 U2 C38 121.85(18)
C40 U2 C38 49.51(17)
S2 U2 C38 75.06(11)
C29 U2 C38 114.27(17)
C48 U2 C32 91.2(2)
C28 U2 C32 29.8(2)
C40 U2 C32 139.87(17)
S2 U2 C32 93.91(12)
C29 U2 C32 49.25(17)
C38 U2 C32 149.91(17)
C48 U2 C41 76.06(19)
C28 U2 C41 151.7(2)
C40 U2 C41 29.67(17)
S2 U2 C41 105.82(13)
C29 U2 C41 121.89(18)
C38 U2 C41 49.20(16)
C32 U2 C41 157.73(18)
C48 U2 C39 125.04(19)
C28 U2 C39 107.9(2)
C40 U2 C39 30.39(19)
S2 U2 C39 102.43(14)
C29 U2 C39 89.08(17)
C38 U2 C39 29.88(16)
C32 U2 C39 136.53(17)
C41 U2 C39 49.45(17)
C48 U2 C42 88.15(19)
C28 U2 C42 151.37(19)
C40 U2 C42 49.12(16)
S2 U2 C42 77.22(11)
C29 U2 C42 137.96(16)
C38 U2 C42 29.59(15)
C32 U2 C42 170.91(15)
C41 U2 C42 29.79(16)
C39 U2 C42 49.14(15)
C48 U2 C30 91.2(2)
C28 U2 C30 49.46(18)
C40 U2 C30 91.86(17)
S2 U2 C30 141.75(12)
C29 U2 C30 28.81(18)
C38 U2 C30 131.80(17)
C32 U2 C30 48.67(16)
C41 U2 C30 112.43(17)
C39 U2 C30 102.10(17)
C42 U2 C30 140.40(16)
C48 U2 C31 74.71(19)
C28 U2 C31 49.04(17)
C40 U2 C31 116.57(18)
S2 U2 C31 120.24(12)
C29 U2 C31 47.72(18)
C38 U2 C31 160.21(17)
C32 U2 C31 29.80(16)
C41 U2 C31 127.93(17)
C39 U2 C31 130.64(18)
C42 U2 C31 156.65(16)
C30 U2 C31 28.55(16)
C22 S1 U1 105.77(16)
C49 S2 U2 110.45(19)
C2 C1 C5 107.6(5)
C2 C1 C6 124.0(5)
C5 C1 C6 127.8(5)
C2 C1 U1 74.0(3)
C5 C1 U1 75.7(3)
C6 C1 U1 123.6(3)
C1 C2 C3 109.6(4)
C1 C2 C7 124.8(5)
C3 C2 C7 125.4(5)
C1 C2 U1 76.3(3)
C3 C2 U1 76.2(3)
C7 C2 U1 118.0(3)
C2 C3 C4 105.7(4)
C2 C3 C8 128.7(5)
C4 C3 C8 124.5(5)
C2 C3 U1 73.6(2)
C4 C3 U1 74.9(3)
C8 C3 U1 125.9(4)
C5 C4 C3 108.8(5)
C5 C4 C9 126.3(6)
C3 C4 C9 124.5(6)
C5 C4 U1 75.7(3)
C3 C4 U1 74.8(3)
C9 C4 U1 121.9(4)
C4 C5 C1 108.4(5)
C4 C5 C10 126.7(5)
C1 C5 C10 124.5(5)
C4 C5 U1 75.0(3)
C1 C5 U1 74.4(3)
C10 C5 U1 122.2(3)
C15 C11 C12 108.0(4)
C15 C11 C16 125.2(5)
C12 C11 C16 126.5(5)
C15 C11 U1 75.1(3)
C12 C11 U1 74.2(3)
C16 C11 U1 121.6(3)
C13 C12 C11 107.5(4)
C13 C12 C17 125.9(5)
C11 C12 C17 126.5(5)
C13 C12 U1 74.8(3)
C11 C12 U1 75.7(3)
C17 C12 U1 119.1(3)
C12 C13 C14 108.4(4)
C12 C13 C18 125.2(5)
C14 C13 C18 125.6(5)
C12 C13 U1 75.3(3)
C14 C13 U1 75.8(3)
C18 C13 U1 123.2(3)
C15 C14 C13 107.9(5)
C15 C14 C19 123.8(5)
C13 C14 C19 128.0(5)
C15 C14 U1 75.3(3)
C13 C14 U1 74.3(3)
C19 C14 U1 120.9(3)
C11 C15 C14 108.2(5)
C11 C15 C20 125.9(5)
C14 C15 C20 124.8(5)
C11 C15 U1 75.3(3)
C14 C15 U1 75.0(3)
C20 C15 U1 125.3(3)
C27 C22 C23 117.9(5)
C27 C22 S1 120.6(4)
C23 C22 S1 121.5(4)
C24 C23 C22 120.7(5)
C25 C24 C23 120.6(5)
C24 C25 C26 119.3(5)
C27 C26 C25 120.3(5)
C26 C27 C22 121.2(5)
C32 C28 C29 106.1(5)
C32 C28 C33 126.0(9)
C29 C28 C33 127.8(9)
C32 C28 U2 76.8(3)
C29 C28 U2 75.9(3)
C33 C28 U2 116.2(4)
C30 C29 C28 108.3(5)
C30 C29 C34 127.3(7)
C28 C29 C34 123.6(7)
C30 C29 U2 77.4(3)
C28 C29 U2 73.0(3)
C34 C29 U2 123.7(4)
C31 C30 C29 108.9(5)
C31 C30 C35 123.2(6)
C29 C30 C35 127.5(6)
C31 C30 U2 75.8(3)
C29 C30 U2 73.8(3)
C35 C30 U2 122.3(4)
C30 C31 C32 109.1(5)
C30 C31 C36 125.4(6)
C32 C31 C36 125.1(6)
C30 C31 U2 75.7(3)
C32 C31 U2 73.5(3)
C36 C31 U2 122.8(4)
C28 C32 C31 107.5(5)
C28 C32 C37 126.8(7)
C31 C32 C37 125.4(7)
C28 C32 U2 73.4(3)
C31 C32 U2 76.7(3)
C37 C32 U2 120.2(4)
C42 C38 C39 108.7(5)
C42 C38 C43 126.4(5)
C39 C38 C43 124.2(5)
C42 C38 U2 76.3(3)
C39 C38 U2 75.3(3)
C43 C38 U2 122.2(3)
C38 C39 C40 106.8(4)
C38 C39 C44 125.4(6)
C40 C39 C44 127.4(6)
C38 C39 U2 74.8(3)
C40 C39 U2 73.9(3)
C44 C39 U2 122.5(4)
C41 C40 C39 108.3(5)
C41 C40 C45 124.7(7)
C39 C40 C45 126.4(6)
C41 C40 U2 76.0(3)
C39 C40 U2 75.7(3)
C45 C40 U2 121.7(4)
C40 C41 C42 108.2(6)
C40 C41 C46 125.2(6)
C42 C41 C46 126.1(5)
C40 C41 U2 74.3(3)
C42 C41 U2 76.0(3)
C46 C41 U2 121.6(4)
C38 C42 C41 107.9(5)
C38 C42 C47 127.0(5)
C41 C42 C47 125.0(5)
C38 C42 U2 74.1(3)
C41 C42 U2 74.2(3)
C47 C42 U2 120.1(4)
C54 C49 C50 118.1(6)
C54 C49 S2 122.0(5)
C50 C49 S2 119.9(5)
C51 C50 C49 120.9(8)
C52 C51 C50 120.5(7)
C51 C52 C53 119.7(7)
C52 C53 C54 120.3(8)
C49 C54 C53 120.4(7)

loop_
_geom_bond_atom_site_label_1
_geom_bond_atom_site_label_2
_geom_bond_distance
U1 Cnt1 2.463
U1 Cnt2 2.459
U2 Cnt3 2.463
U2 Cnt4 2.455
U1 C21 2.427(5)
U1 S1 2.7060(14)
U1 C2 2.713(4)
U1 C13 2.722(5)
U1 C12 2.727(4)
U1 C14 2.741(5)
U1 C1 2.742(5)
U1 C15 2.745(5)
U1 C11 2.747(5)
U1 C3 2.748(4)
U1 C4 2.749(4)
U1 C5 2.757(5)
U2 C48 2.400(5)
U2 C28 2.685(6)
U2 C40 2.710(5)
U2 S2 2.7101(14)
U2 C29 2.724(6)
U2 C38 2.726(5)
U2 C32 2.729(5)
U2 C41 2.731(5)
U2 C39 2.733(5)
U2 C42 2.755(5)
U2 C30 2.767(5)
U2 C31 2.769(5)
S1 C22 1.772(5)
S2 C49 1.763(6)
C1 C2 1.400(7)
C1 C5 1.418(7)
C1 C6 1.493(8)
C2 C3 1.423(7)
C2 C7 1.517(7)
C3 C4 1.439(7)
C3 C8 1.489(8)
C4 C5 1.396(8)
C4 C9 1.492(7)
C5 C10 1.514(7)
C11 C15 1.406(7)
C11 C12 1.422(7)
C11 C16 1.519(7)
C12 C13 1.407(7)
C12 C17 1.506(7)
C13 C14 1.410(7)
C13 C18 1.517(7)
C14 C15 1.408(7)
C14 C19 1.515(7)
C15 C20 1.495(7)
C22 C27 1.390(7)
C22 C23 1.398(7)
C23 C24 1.384(8)
C24 C25 1.379(8)
C25 C26 1.385(8)
C26 C27 1.382(7)
C28 C32 1.393(9)
C28 C29 1.449(10)
C28 C33 1.494(9)
C29 C30 1.367(9)
C29 C34 1.514(9)
C30 C31 1.365(8)
C30 C35 1.524(8)
C31 C32 1.414(7)
C31 C36 1.541(9)
C32 C37 1.510(8)
C38 C42 1.400(7)
C38 C39 1.407(7)
C38 C43 1.520(8)
C39 C40 1.427(9)
C39 C44 1.505(8)
C40 C41 1.393(8)
C40 C45 1.508(8)
C41 C42 1.410(8)
C41 C46 1.510(8)
C42 C47 1.491(7)
C49 C54 1.384(9)
C49 C50 1.391(7)
C50 C51 1.386(9)
C51 C52 1.363(11)
C52 C53 1.371(10)
C53 C54 1.402(9)
